data_7239613
loop_
_publ_author_name
'Horiuchi, Sachio'
'Ishibashi, Shoji'
'Kobayashi, Kensuke'
'Kumai, Reiji'

_publ_section_title
;
 Coexistence of normal and inverse deuterium isotope effects in a
 phase-transition sequence of organic ferroelectrics
;
_journal_issue 68
_journal_name_full 'RSC Advances'
_journal_page_first 39662
_journal_paper_doi 10.1039/C9RA06489C
_journal_volume 9
_journal_year 2019
_chemical_absolute_configuration 'CHOOSE rm ad rmad syn or unk'
_chemical_formula_moiety 'C18 H14 Br2 N2 O4'
_chemical_formula_sum 'C18 H14 Br2 N2 O4'
_chemical_formula_weight 482.13
_space_group_crystal_system triclinic
_space_group_IT_number 1
_space_group_name_Hall 'P 1'
_space_group_name_H-M_alt 'P 1'
_atom_sites_solution_hydrogens geom
_atom_sites_solution_primary direct
_atom_sites_solution_secondary difmap
_audit_update_record
;
2019-10-24 deposited with the CCDC.	2019-11-22 downloaded from the CCDC.
;
_cell_angle_alpha 97.226(2)
_cell_angle_beta 104.520(2)
_cell_angle_gamma 115.868(3)
_cell_formula_units_Z 2
_cell_length_a 8.8044(16)
_cell_length_b 9.7839(17)
_cell_length_c 11.882(2)
_cell_measurement_reflns_used 2796
_cell_measurement_temperature 173
_cell_measurement_theta_max 27.49
_cell_measurement_theta_min 3.36
_cell_volume 858.5(3)
_computing_cell_refinement 'CrystalClear-SM Expert 2.1 b29'
_computing_data_collection 'CrystalClear-SM Expert 2.1 b29 (Rigaku, 2013)'
_computing_data_reduction 'CrystalClear-SM Expert 2.1 b29'
_computing_molecular_graphics 'CrystalStructure 4.3'
_computing_publication_material 'CrystalStructure 4.3 (Rigaku, 2018)'
_computing_structure_refinement 'SHELXL Version 2018/3 (Sheldrick, 2008)'
_computing_structure_solution 'SIR92 (Altomare, et al., 1994)'
_diffrn_ambient_temperature 173
_diffrn_detector_area_resol_mean 5.811
_diffrn_measured_fraction_theta_full 0.994
_diffrn_measured_fraction_theta_max 0.993
_diffrn_measurement_device_type 'Rigaku XtaLAB P100'
_diffrn_measurement_method \w
_diffrn_radiation_type 'Mo K\a'
_diffrn_radiation_wavelength 0.71075
_diffrn_reflns_av_R_equivalents 0.0243
_diffrn_reflns_av_unetI/netI 0.0409
_diffrn_reflns_Laue_measured_fraction_full 0.994
_diffrn_reflns_Laue_measured_fraction_max 0.993
_diffrn_reflns_limit_h_max 11
_diffrn_reflns_limit_h_min -11
_diffrn_reflns_limit_k_max 12
_diffrn_reflns_limit_k_min -12
_diffrn_reflns_limit_l_max 15
_diffrn_reflns_limit_l_min -15
_diffrn_reflns_number 14035
_diffrn_reflns_point_group_measured_fraction_full 0.951
_diffrn_reflns_point_group_measured_fraction_max 0.939
_diffrn_reflns_theta_full 25.242
_diffrn_reflns_theta_max 27.551
_diffrn_reflns_theta_min 3.030
_diffrn_standards_number 0
_exptl_absorpt_coefficient_mu 4.763
_exptl_absorpt_correction_T_max 1.000
_exptl_absorpt_correction_T_min 1.000
_exptl_absorpt_correction_type numerical
_exptl_absorpt_process_details 'NUMABS (Rigaku, 1999)'
_exptl_crystal_colour red
_exptl_crystal_density_diffrn 1.865
_exptl_crystal_density_method 'not measured'
_exptl_crystal_description platelet
_exptl_crystal_F_000 476.00
_exptl_crystal_size_max 0.270
_exptl_crystal_size_mid 0.210
_exptl_crystal_size_min 0.060
_refine_diff_density_max 0.55
_refine_diff_density_min -0.63
_refine_ls_abs_structure_details
;
 Flack x determined using 2688 quotients [(I+)-(I-)]/[(I+)+(I-)]
 (Parsons, Flack and Wagner, Acta Cryst. B69 (2013) 249-259).
;
_refine_ls_abs_structure_Flack 0.454(16)
_refine_ls_extinction_coef 0.0102(6)
_refine_ls_extinction_method SHELXL
_refine_ls_goodness_of_fit_ref 1.039
_refine_ls_hydrogen_treatment mixed
_refine_ls_number_parameters 490
_refine_ls_number_reflns 7435
_refine_ls_number_restraints 3
_refine_ls_R_factor_all 0.0343
_refine_ls_R_factor_gt 0.0285
_refine_ls_shift/su_max 0.000
_refine_ls_structure_factor_coef Fsqd
_refine_ls_weighting_details 'w = 1/[\s^2^(Fo^2^)+(0.0241P)^2^] where P=(Fo^2^+2Fc^2^)/3'
_refine_ls_weighting_scheme calc
_refine_ls_wR_factor_gt 0.0562
_refine_ls_wR_factor_ref 0.0597
_reflns_Friedel_coverage 0.890
_reflns_Friedel_fraction_full 0.907
_reflns_Friedel_fraction_max 0.884
_reflns_number_gt 6485
_reflns_number_total 7435
_reflns_threshold_expression F^2^>2.0\s(F^2^)
_cod_data_source_file c9ra06489c2.cif
_cod_data_source_block H55dmbp-Hba_173K
_cod_original_cell_volume 858.4(3)
_cod_database_code 7239613

loop_
_symmetry_equiv_pos_site_id
_symmetry_equiv_pos_as_xyz
1 +X,+Y,+Z

loop_
_atom_site_label
_atom_site_type_symbol
_atom_site_fract_x
_atom_site_fract_y
_atom_site_fract_z
_atom_site_U_iso_or_equiv
_atom_site_adp_type
_atom_site_occupancy
_atom_site_site_symmetry_order
_atom_site_calc_flag
_atom_site_refinement_flags_posn
_atom_site_refinement_flags_adp
Br1 Br -0.16273(7) -0.28902(6) 0.65922(6) 0.0245(3) Uani 1 1 d . .
Br2 Br 0.34541(7) 0.36001(6) 0.52423(5) 0.0242(4) Uani 1 1 d . .
Br3 Br -0.18334(7) 0.20648(6) 0.64392(5) 0.0232(3) Uani 1 1 d . .
Br4 Br 0.37155(7) 0.86611(6) 0.54194(6) 0.0237(3) Uani 1 1 d . .
O1 O 0.2180(8) -0.0127(7) 0.8087(5) 0.0233(14) Uani 1 1 d . .
O2 O 0.4078(8) 0.2473(7) 0.7532(6) 0.0252(15) Uani 1 1 d . .
O3 O -0.0355(7) 0.0774(7) 0.3681(5) 0.0212(13) Uani 1 1 d . .
O4 O -0.2317(8) -0.1801(7) 0.4331(6) 0.0264(16) Uani 1 1 d . .
O5 O 0.1950(8) 0.4807(7) 0.8048(5) 0.0241(14) Uani 1 1 d . .
O6 O 0.4229(8) 0.7396(7) 0.7612(6) 0.0210(14) Uani 1 1 d . .
O7 O -0.0108(8) 0.5978(7) 0.3808(5) 0.0265(14) Uani 1 1 d . .
O8 O -0.2322(8) 0.3324(7) 0.4221(6) 0.0223(15) Uani 1 1 d . .
N1 N 0.5666(9) 0.1555(8) 0.9603(6) 0.0186(15) Uani 1 1 d . .
N2 N 0.5958(9) 0.3834(8) 1.2356(6) 0.0177(15) Uani 1 1 d . .
N3 N 0.5929(9) 0.6915(8) 0.9528(6) 0.0169(15) Uani 1 1 d . .
N4 N 0.6281(9) 0.9230(8) 1.2297(6) 0.0175(16) Uani 1 1 d . .
C1 C -0.0151(11) -0.1031(9) 0.6230(8) 0.0147(18) Uani 1 1 d . .
C2 C 0.1490(12) 0.0027(10) 0.7039(8) 0.0198(18) Uani 1 1 d . .
C3 C 0.2655(11) 0.1536(9) 0.6745(8) 0.0180(18) Uani 1 1 d . .
C4 C 0.1974(11) 0.1721(10) 0.5552(8) 0.0182(19) Uani 1 1 d . .
C5 C 0.0323(11) 0.0647(9) 0.4747(8) 0.0149(16) Uani 1 1 d . .
C6 C -0.0839(11) -0.0826(10) 0.5085(8) 0.0180(17) Uani 1 1 d . .
C7 C -0.0281(11) 0.3923(9) 0.6119(8) 0.0158(18) Uani 1 1 d . .
C8 C 0.1401(11) 0.4981(10) 0.7045(8) 0.0174(17) Uani 1 1 d . .
C9 C 0.2651(11) 0.6469(9) 0.6766(8) 0.0155(17) Uani 1 1 d . .
C10 C 0.2137(11) 0.6796(9) 0.5701(8) 0.0150(18) Uani 1 1 d . .
C11 C 0.0399(11) 0.5746(9) 0.4785(8) 0.0152(17) Uani 1 1 d . .
C12 C -0.0828(10) 0.4233(9) 0.5045(8) 0.0158(17) Uani 1 1 d . .
C13 C 0.6534(11) 0.0924(9) 0.9131(8) 0.0198(18) Uani 1 1 d . .
H5 H 0.600676 0.033944 0.830618 0.024 Uiso 1 1 calc R U
C14 C 0.8172(11) 0.1102(9) 0.9811(8) 0.0205(18) Uani 1 1 d . .
C15 C 0.8901(12) 0.1941(10) 1.0992(8) 0.0229(19) Uani 1 1 d . .
H6 H 1.000331 0.205524 1.148649 0.028 Uiso 1 1 calc R U
C16 C 0.8037(12) 0.2637(10) 1.1482(8) 0.0212(18) Uani 1 1 d . .
H7 H 0.854997 0.323518 1.230337 0.025 Uiso 1 1 calc R U
C17 C 0.6429(10) 0.2441(8) 1.0754(7) 0.0162(17) Uani 1 1 d . .
C18 C 0.5450(10) 0.3208(9) 1.1157(7) 0.0176(18) Uani 1 1 d . .
C19 C 0.4136(12) 0.3391(10) 1.0376(8) 0.021(2) Uani 1 1 d . .
H8 H 0.377800 0.298127 0.952911 0.026 Uiso 1 1 calc R U
C20 C 0.3346(11) 0.4173(10) 1.0835(8) 0.024(2) Uani 1 1 d . .
H9 H 0.244628 0.429851 1.029547 0.029 Uiso 1 1 calc R U
C21 C 0.3846(11) 0.4779(9) 1.2072(8) 0.0207(18) Uani 1 1 d . .
C22 C 0.5196(10) 0.4583(9) 1.2787(8) 0.0187(18) Uani 1 1 d . .
H10 H 0.560159 0.500944 1.363628 0.022 Uiso 1 1 calc R U
C23 C 0.9065(12) 0.0374(10) 0.9194(8) 0.029(2) Uani 1 1 d . .
H11A H 0.959581 0.102093 0.868734 0.034 Uiso 1 1 calc R U
H12B H 0.816596 -0.069417 0.869036 0.034 Uiso 1 1 calc R U
H13C H 1.000786 0.032685 0.980644 0.034 Uiso 1 1 calc R U
C24 C 0.3025(12) 0.5644(10) 1.2611(8) 0.026(2) Uani 1 1 d . .
H14A H 0.392707 0.645545 1.335306 0.031 Uiso 1 1 calc R U
H15B H 0.200489 0.489584 1.279924 0.031 Uiso 1 1 calc R U
H16C H 0.260941 0.614316 1.203162 0.031 Uiso 1 1 calc R U
C25 C 0.6654(11) 0.6119(10) 0.9069(8) 0.0193(18) Uani 1 1 d . .
H17 H 0.621154 0.565835 0.822315 0.023 Uiso 1 1 calc R U
C26 C 0.8034(10) 0.5953(9) 0.9801(7) 0.0170(17) Uani 1 1 d . .
C27 C 0.8607(10) 0.6588(9) 1.1033(8) 0.0182(18) Uani 1 1 d . .
H18 H 0.954128 0.648847 1.155765 0.022 Uiso 1 1 calc R U
C28 C 0.7821(11) 0.7375(9) 1.1509(8) 0.0175(18) Uani 1 1 d . .
H19 H 0.819538 0.779834 1.235567 0.021 Uiso 1 1 calc R U
C29 C 0.6477(10) 0.7530(8) 1.0721(7) 0.0154(17) Uani 1 1 d . .
C30 C 0.5527(10) 0.8305(9) 1.1165(7) 0.0169(17) Uani 1 1 d . .
C31 C 0.3864(11) 0.8053(10) 1.0448(8) 0.0229(19) Uani 1 1 d . .
H20 H 0.332084 0.740290 0.964214 0.028 Uiso 1 1 calc R U
C32 C 0.3007(11) 0.8753(10) 1.0915(8) 0.025(2) Uani 1 1 d . .
H21 H 0.190374 0.862841 1.041289 0.030 Uiso 1 1 calc R U
C33 C 0.3754(11) 0.9645(9) 1.2122(8) 0.0205(17) Uani 1 1 d . .
C34 C 0.5437(11) 0.9861(10) 1.2762(8) 0.0218(18) Uani 1 1 d . .
H22 H 0.601142 1.049345 1.357449 0.026 Uiso 1 1 calc R U
C35 C 0.8792(12) 0.5080(10) 0.9195(8) 0.026(2) Uani 1 1 d . .
H23A H 0.928624 0.562440 0.862893 0.031 Uiso 1 1 calc R U
H24B H 0.783643 0.400124 0.875526 0.031 Uiso 1 1 calc R U
H25C H 0.974689 0.504590 0.980761 0.031 Uiso 1 1 calc R U
C36 C 0.2821(12) 1.0362(10) 1.2685(9) 0.032(2) Uani 1 1 d . .
H26A H 0.363503 1.106249 1.348933 0.038 Uiso 1 1 calc R U
H27B H 0.174162 0.952129 1.275366 0.038 Uiso 1 1 calc R U
H28C H 0.248071 1.096795 1.217659 0.038 Uiso 1 1 calc R U
H1 H 0.342(6) 0.071(5) 0.848(4) 0.018(11) Uiso 1 1 d . .
H2 H 0.454(6) 0.706(5) 0.821(4) 0.016(12) Uiso 1 1 d . .
H3 H 0.665(6) 0.372(5) 1.284(4) 0.022(14) Uiso 1 1 d . .
H4 H 0.718(7) 0.944(6) 1.267(4) 0.026(15) Uiso 1 1 d . .

loop_
_atom_site_aniso_label
_atom_site_aniso_U_11
_atom_site_aniso_U_22
_atom_site_aniso_U_33
_atom_site_aniso_U_23
_atom_site_aniso_U_13
_atom_site_aniso_U_12
Br1 0.0264(8) 0.0187(5) 0.0268(9) 0.0084(6) 0.0129(6) 0.0071(5)
Br2 0.0255(8) 0.0190(5) 0.0265(10) 0.0090(6) 0.0124(7) 0.0069(6)
Br3 0.0241(7) 0.0187(5) 0.0236(8) 0.0079(5) 0.0093(6) 0.0065(5)
Br4 0.0238(8) 0.0183(5) 0.0232(9) 0.0074(6) 0.0084(6) 0.0048(6)
O1 0.021(3) 0.021(3) 0.018(3) 0.005(2) 0.002(2) 0.005(2)
O2 0.021(3) 0.016(3) 0.020(3) -0.001(3) 0.000(2) 0.000(2)
O3 0.019(3) 0.028(3) 0.014(3) 0.010(2) 0.002(2) 0.010(3)
O4 0.021(3) 0.026(3) 0.020(3) 0.007(3) 0.000(2) 0.004(3)
O5 0.023(3) 0.026(3) 0.017(3) 0.009(2) 0.003(2) 0.007(3)
O6 0.019(3) 0.015(3) 0.017(3) 0.005(3) -0.003(2) 0.003(3)
O7 0.027(3) 0.030(3) 0.015(3) 0.009(3) 0.001(2) 0.011(3)
O8 0.018(3) 0.022(3) 0.017(3) 0.004(3) 0.001(2) 0.005(3)
N1 0.016(3) 0.020(4) 0.019(4) 0.004(3) 0.003(2) 0.009(3)
N2 0.017(3) 0.022(4) 0.011(3) 0.004(3) 0.002(3) 0.008(3)
N3 0.013(3) 0.017(4) 0.019(4) 0.003(3) 0.004(2) 0.006(3)
N4 0.018(3) 0.017(4) 0.010(3) 0.001(3) 0.002(3) 0.005(3)
C1 0.017(4) 0.004(4) 0.018(4) 0.001(3) 0.008(3) 0.001(3)
C2 0.029(4) 0.020(4) 0.020(4) 0.009(3) 0.014(3) 0.015(4)
C3 0.021(4) 0.013(4) 0.021(4) 0.002(3) 0.011(3) 0.008(3)
C4 0.021(4) 0.023(5) 0.015(4) 0.007(3) 0.005(3) 0.014(4)
C5 0.012(3) 0.012(4) 0.018(4) 0.000(3) 0.004(3) 0.005(3)
C6 0.015(4) 0.019(4) 0.020(4) 0.003(3) 0.005(3) 0.009(3)
C7 0.015(4) 0.009(4) 0.017(4) 0.001(3) 0.003(3) 0.002(3)
C8 0.021(4) 0.023(4) 0.017(4) 0.008(3) 0.010(3) 0.016(4)
C9 0.018(4) 0.012(4) 0.015(4) 0.001(3) 0.005(3) 0.006(3)
C10 0.018(4) 0.014(4) 0.014(4) 0.006(3) 0.008(3) 0.008(4)
C11 0.020(4) 0.008(4) 0.013(4) -0.002(3) 0.003(3) 0.006(3)
C12 0.013(4) 0.013(4) 0.017(4) -0.001(3) 0.003(3) 0.007(3)
C13 0.022(4) 0.015(4) 0.018(4) 0.001(3) 0.006(3) 0.006(3)
C14 0.020(4) 0.017(4) 0.032(5) 0.008(3) 0.013(3) 0.013(3)
C15 0.028(4) 0.028(5) 0.017(4) 0.006(3) 0.008(3) 0.017(4)
C16 0.023(4) 0.020(4) 0.018(4) 0.003(3) 0.005(3) 0.010(3)
C17 0.024(4) 0.011(4) 0.010(4) -0.001(3) 0.009(3) 0.004(3)
C18 0.015(4) 0.019(4) 0.022(5) 0.008(3) 0.009(3) 0.009(3)
C19 0.029(4) 0.019(4) 0.014(4) 0.004(3) 0.006(3) 0.012(4)
C20 0.022(4) 0.027(5) 0.030(5) 0.014(4) 0.009(4) 0.015(4)
C21 0.021(4) 0.015(4) 0.020(4) 0.003(3) 0.009(3) 0.003(3)
C22 0.017(4) 0.012(4) 0.021(5) 0.003(3) 0.010(3) 0.001(3)
C23 0.034(5) 0.024(5) 0.031(6) 0.002(4) 0.015(4) 0.015(4)
C24 0.027(5) 0.030(5) 0.028(5) 0.006(4) 0.013(4) 0.019(4)
C25 0.025(4) 0.022(4) 0.015(4) 0.006(3) 0.007(3) 0.013(3)
C26 0.015(4) 0.016(4) 0.024(5) 0.007(3) 0.010(3) 0.009(3)
C27 0.016(4) 0.017(4) 0.016(4) 0.002(3) 0.002(3) 0.005(3)
C28 0.015(3) 0.018(4) 0.014(4) 0.003(3) 0.003(3) 0.005(3)
C29 0.020(4) 0.008(4) 0.011(4) 0.000(3) 0.006(3) 0.002(3)
C30 0.013(3) 0.018(4) 0.022(4) 0.010(3) 0.008(3) 0.008(3)
C31 0.019(4) 0.028(5) 0.017(4) 0.000(3) 0.006(3) 0.009(3)
C32 0.013(3) 0.025(4) 0.037(5) 0.010(4) 0.009(3) 0.006(3)
C33 0.025(4) 0.014(4) 0.018(4) 0.003(3) 0.011(3) 0.004(3)
C34 0.030(4) 0.020(4) 0.021(4) 0.010(3) 0.013(3) 0.014(3)
C35 0.031(5) 0.021(5) 0.029(5) 0.007(4) 0.012(4) 0.014(4)
C36 0.028(5) 0.035(6) 0.041(6) 0.008(5) 0.019(5) 0.019(4)

loop_
_atom_type_symbol
_atom_type_description
_atom_type_scat_dispersion_real
_atom_type_scat_dispersion_imag
_atom_type_scat_source
C C 0.0033 0.0016
;
International Tables for Crystallography
(Vol. C, Tables 4.2.6.8 and 6.1.1.4)
;
H H 0.0000 0.0000
;
International Tables for Crystallography
(Vol. C, Table 6.1.1.4)
;
Br Br -0.2901 2.4595
;
International Tables for Crystallography
(Vol. C, Tables 4.2.6.8 and 6.1.1.4)
;
N N 0.0061 0.0033
;
International Tables for Crystallography
(Vol. C, Tables 4.2.6.8 and 6.1.1.4)
;
O O 0.0106 0.0060
;
International Tables for Crystallography
(Vol. C, Tables 4.2.6.8 and 6.1.1.4)
;

loop_
_geom_angle_atom_site_label_1
_geom_angle_atom_site_label_2
_geom_angle_atom_site_label_3
_geom_angle
C2 O1 H1 111(3)
C9 O6 H2 118(3)
C17 N1 C13 119.7(7)
C22 N2 C18 121.1(7)
C22 N2 H3 116(3)
C18 N2 H3 122(3)
C29 N3 C25 120.5(7)
C34 N4 C30 121.1(7)
C34 N4 H4 117(4)
C30 N4 H4 122(4)
C2 C1 C6 122.6(8)
C2 C1 Br1 120.2(7)
C6 C1 Br1 117.2(6)
O1 C2 C1 124.6(9)
O1 C2 C3 115.7(8)
C1 C2 C3 119.7(9)
O2 C3 C4 125.9(8)
O2 C3 C2 116.5(9)
C4 C3 C2 117.6(8)
C5 C4 C3 122.0(8)
C5 C4 Br2 122.1(7)
C3 C4 Br2 115.8(6)
O3 C5 C4 124.2(8)
O3 C5 C6 116.6(7)
C4 C5 C6 119.1(9)
O4 C6 C1 123.1(8)
O4 C6 C5 118.1(9)
C1 C6 C5 118.9(7)
C12 C7 C8 122.6(8)
C12 C7 Br3 119.6(6)
C8 C7 Br3 117.7(7)
O5 C8 C7 126.1(8)
O5 C8 C9 116.8(7)
C7 C8 C9 117.1(8)
O6 C9 C10 122.7(8)
O6 C9 C8 116.2(8)
C10 C9 C8 121.1(8)
C9 C10 C11 121.4(8)
C9 C10 Br4 119.2(6)
C11 C10 Br4 119.4(7)
O7 C11 C10 123.6(8)
O7 C11 C12 118.8(7)
C10 C11 C12 117.6(8)
O8 C12 C7 123.7(8)
O8 C12 C11 116.2(8)
C7 C12 C11 120.1(7)
N1 C13 C14 122.1(8)
N1 C13 H5 118.9
C14 C13 H5 119.0
C15 C14 C13 118.0(7)
C15 C14 C23 123.7(8)
C13 C14 C23 118.3(8)
C14 C15 C16 120.4(8)
C14 C15 H6 119.8
C16 C15 H6 119.8
C17 C16 C15 118.8(8)
C17 C16 H7 120.6
C15 C16 H7 120.6
N1 C17 C16 120.9(7)
N1 C17 C18 115.6(6)
C16 C17 C18 123.4(6)
N2 C18 C19 118.7(7)
N2 C18 C17 117.3(6)
C19 C18 C17 123.9(7)
C18 C19 C20 119.7(8)
C18 C19 H8 120.1
C20 C19 H8 120.1
C19 C20 C21 121.1(9)
C19 C20 H9 119.5
C21 C20 H9 119.4
C22 C21 C20 115.6(8)
C22 C21 C24 121.5(8)
C20 C21 C24 122.9(8)
N2 C22 C21 123.7(8)
N2 C22 H10 118.2
C21 C22 H10 118.1
C14 C23 H11A 109.5
C14 C23 H12B 109.4
H11A C23 H12B 109.5
C14 C23 H13C 109.5
H11A C23 H13C 109.5
H12B C23 H13C 109.5
C21 C24 H14A 109.4
C21 C24 H15B 109.5
H14A C24 H15B 109.5
C21 C24 H16C 109.5
H14A C24 H16C 109.5
H15B C24 H16C 109.5
N3 C25 C26 121.8(8)
N3 C25 H17 119.1
C26 C25 H17 119.1
C27 C26 C25 117.8(7)
C27 C26 C35 124.5(8)
C25 C26 C35 117.7(8)
C26 C27 C28 120.3(8)
C26 C27 H18 119.9
C28 C27 H18 119.8
C29 C28 C27 118.8(8)
C29 C28 H19 120.6
C27 C28 H19 120.6
N3 C29 C28 120.7(7)
N3 C29 C30 117.4(6)
C28 C29 C30 121.8(6)
N4 C30 C31 119.5(7)
N4 C30 C29 118.7(6)
C31 C30 C29 121.8(7)
C32 C31 C30 119.7(8)
C32 C31 H20 120.1
C30 C31 H20 120.1
C31 C32 C33 120.5(8)
C31 C32 H21 119.8
C33 C32 H21 119.7
C34 C33 C32 115.6(8)
C34 C33 C36 122.1(8)
C32 C33 C36 122.3(8)
N4 C34 C33 123.5(8)
N4 C34 H22 118.3
C33 C34 H22 118.2
C26 C35 H23A 109.4
C26 C35 H24B 109.5
H23A C35 H24B 109.5
C26 C35 H25C 109.5
H23A C35 H25C 109.5
H24B C35 H25C 109.5
C33 C36 H26A 109.5
C33 C36 H27B 109.4
H26A C36 H27B 109.5
C33 C36 H28C 109.5
H26A C36 H28C 109.5
H27B C36 H28C 109.5

loop_
_geom_bond_atom_site_label_1
_geom_bond_atom_site_label_2
_geom_bond_distance
Br1 C1 1.897(8)
Br2 C4 1.880(9)
Br3 C7 1.893(8)
Br4 C10 1.883(8)
O1 C2 1.299(11)
O1 H1 0.97(5)
O2 C3 1.216(10)
O3 C5 1.304(11)
O4 C6 1.234(10)
O5 C8 1.232(10)
O6 C9 1.317(10)
O6 H2 0.85(5)
O7 C11 1.221(11)
O8 C12 1.263(10)
N1 C17 1.344(9)
N1 C13 1.348(10)
N2 C22 1.326(10)
N2 C18 1.352(10)
N2 H3 0.78(5)
N3 C29 1.339(10)
N3 C25 1.346(10)
N4 C34 1.325(10)
N4 C30 1.338(10)
N4 H4 0.73(5)
C1 C2 1.354(12)
C1 C6 1.421(12)
C2 C3 1.531(13)
C3 C4 1.461(12)
C4 C5 1.360(11)
C5 C6 1.533(13)
C7 C12 1.367(12)
C7 C8 1.426(12)
C8 C9 1.532(12)
C9 C10 1.361(12)
C10 C11 1.447(11)
C11 C12 1.531(12)
C13 C14 1.387(11)
C13 H5 0.9500
C14 C15 1.362(11)
C14 C23 1.520(11)
C15 C16 1.398(11)
C15 H6 0.9500
C16 C17 1.377(12)
C16 H7 0.9500
C17 C18 1.489(8)
C18 C19 1.383(12)
C19 C20 1.385(12)
C19 H8 0.9500
C20 C21 1.391(12)
C20 H9 0.9500
C21 C22 1.380(12)
C21 C24 1.510(11)
C22 H10 0.9500
C23 H11A 0.9800
C23 H12B 0.9800
C23 H13C 0.9800
C24 H14A 0.9800
C24 H15B 0.9800
C24 H16C 0.9800
C25 C26 1.392(11)
C25 H17 0.9500
C26 C27 1.382(11)
C26 C35 1.509(11)
C27 C28 1.395(11)
C27 H18 0.9500
C28 C29 1.391(12)
C28 H19 0.9500
C29 C30 1.493(8)
C30 C31 1.392(12)
C31 C32 1.382(12)
C31 H20 0.9500
C32 C33 1.401(12)
C32 H21 0.9500
C33 C34 1.393(12)
C33 C36 1.508(12)
C34 H22 0.9500
C35 H23A 0.9800
C35 H24B 0.9800
C35 H25C 0.9800
C36 H26A 0.9800
C36 H27B 0.9800
C36 H28C 0.9800

loop_
_geom_hbond_atom_site_label_D
_geom_hbond_atom_site_label_H
_geom_hbond_atom_site_label_A
_geom_hbond_site_symmetry_A
_geom_hbond_distance_DA
_geom_hbond_distance_DH
_geom_hbond_distance_HA
_geom_hbond_angle_DHA
_geom_hbond_publ_flag
O1 H1 O2 . 2.639(9) 0.97(4) 2.13(5) 111(4) no
O1 H1 N1 . 2.730(8) 0.97(4) 1.83(4) 152(5) no
O6 H2 O5 . 2.670(9) 0.85(5) 2.32(4) 105(3) no
O6 H2 N3 . 2.611(10) 0.85(5) 1.79(5) 160(4) no
N2 H3 O7 1_656 3.021(8) 0.78(6) 2.56(4) 119(4) no
N2 H3 O8 1_656 2.590(11) 0.78(6) 1.84(5) 160(6) no
N4 H4 O3 1_666 2.605(8) 0.73(5) 1.92(4) 158(6) no
N4 H4 O4 1_666 2.931(11) 0.73(5) 2.49(6) 121(5) no

loop_
_geom_torsion_atom_site_label_1
_geom_torsion_atom_site_label_2
_geom_torsion_atom_site_label_3
_geom_torsion_atom_site_label_4
_geom_torsion
C6 C1 C2 O1 -179.0(9)
Br1 C1 C2 O1 0.3(12)
C6 C1 C2 C3 1.7(11)
Br1 C1 C2 C3 -178.9(6)
O1 C2 C3 O2 -2.7(12)
C1 C2 C3 O2 176.6(8)
O1 C2 C3 C4 176.9(7)
C1 C2 C3 C4 -3.8(11)
O2 C3 C4 C5 -176.7(9)
C2 C3 C4 C5 3.8(11)
O2 C3 C4 Br2 -0.7(12)
C2 C3 C4 Br2 179.7(6)
C3 C4 C5 O3 178.7(8)
Br2 C4 C5 O3 3.0(12)
C3 C4 C5 C6 -1.7(11)
Br2 C4 C5 C6 -177.4(6)
C2 C1 C6 O4 178.3(9)
Br1 C1 C6 O4 -1.0(12)
C2 C1 C6 C5 0.4(11)
Br1 C1 C6 C5 -179.0(6)
O3 C5 C6 O4 1.1(12)
C4 C5 C6 O4 -178.5(8)
O3 C5 C6 C1 179.1(7)
C4 C5 C6 C1 -0.5(11)
C12 C7 C8 O5 177.0(9)
Br3 C7 C8 O5 -0.3(12)
C12 C7 C8 C9 -3.3(11)
Br3 C7 C8 C9 179.3(6)
O5 C8 C9 O6 2.5(12)
C7 C8 C9 O6 -177.1(7)
O5 C8 C9 C10 -177.4(7)
C7 C8 C9 C10 2.9(11)
O6 C9 C10 C11 179.4(8)
C8 C9 C10 C11 -0.6(11)
O6 C9 C10 Br4 -0.9(11)
C8 C9 C10 Br4 179.0(6)
C9 C10 C11 O7 -178.7(9)
Br4 C10 C11 O7 1.6(11)
C9 C10 C11 C12 -1.2(10)
Br4 C10 C11 C12 179.1(6)
C8 C7 C12 O8 -178.9(8)
Br3 C7 C12 O8 -1.6(12)
C8 C7 C12 C11 1.5(12)
Br3 C7 C12 C11 178.8(6)
O7 C11 C12 O8 -1.1(13)
C10 C11 C12 O8 -178.7(7)
O7 C11 C12 C7 178.5(8)
C10 C11 C12 C7 0.9(11)
C17 N1 C13 C14 2.8(12)
N1 C13 C14 C15 0.1(12)
N1 C13 C14 C23 -178.9(8)
C13 C14 C15 C16 -1.9(13)
C23 C14 C15 C16 177.0(9)
C14 C15 C16 C17 0.8(13)
C13 N1 C17 C16 -3.9(12)
C13 N1 C17 C18 174.5(7)
C15 C16 C17 N1 2.2(13)
C15 C16 C17 C18 -176.1(7)
C22 N2 C18 C19 1.4(12)
C22 N2 C18 C17 177.8(6)
N1 C17 C18 N2 166.8(8)
C16 C17 C18 N2 -14.8(10)
N1 C17 C18 C19 -17.0(10)
C16 C17 C18 C19 161.3(10)
N2 C18 C19 C20 -1.4(12)
C17 C18 C19 C20 -177.6(7)
C18 C19 C20 C21 -0.1(13)
C19 C20 C21 C22 1.7(12)
C19 C20 C21 C24 179.8(8)
C18 N2 C22 C21 0.3(12)
C20 C21 C22 N2 -1.9(11)
C24 C21 C22 N2 -180.0(8)
C29 N3 C25 C26 -2.4(12)
N3 C25 C26 C27 2.2(11)
N3 C25 C26 C35 -178.2(8)
C25 C26 C27 C28 -0.4(11)
C35 C26 C27 C28 -180.0(8)
C26 C27 C28 C29 -1.1(12)
C25 N3 C29 C28 0.8(11)
C25 N3 C29 C30 -176.1(6)
C27 C28 C29 N3 1.0(12)
C27 C28 C29 C30 177.7(6)
C34 N4 C30 C31 2.7(13)
C34 N4 C30 C29 -175.4(7)
N3 C29 C30 N4 -165.1(8)
C28 C29 C30 N4 18.0(10)
N3 C29 C30 C31 16.8(9)
C28 C29 C30 C31 -160.1(10)
N4 C30 C31 C32 -0.4(13)
C29 C30 C31 C32 177.7(7)
C30 C31 C32 C33 -3.4(13)
C31 C32 C33 C34 4.7(12)
C31 C32 C33 C36 -176.9(9)
C30 N4 C34 C33 -1.3(13)
C32 C33 C34 N4 -2.4(12)
C36 C33 C34 N4 179.2(8)
